data_2007748
loop_
_publ_author_name
'Ueyama, Norikazu'
'Tuji, Tomo-aki'
Okamura,Taka-aki
'Nakamura, Akira'

_publ_section_title
;Bis(tetraethylammonium)
 Bis[2-(trifluoroacetylamidato)benzenethiolato(2--)-<i>S</i>,<i>N</i>]nickelate(II)
;
_journal_issue 10
_journal_name_full 'Acta Crystallographica Section C'
_journal_page_first 1424
_journal_page_last 1425
_journal_paper_doi 10.1107/S0108270198005551
_journal_volume 54
_journal_year 1998
_chemical_formula_iupac '(C8 H20 N)2 [Ni (C8 H4 F3 N O S)2]'
_chemical_formula_sum 'C32 H48 F6 N4 Ni O2 S2'
_chemical_formula_weight 757.57
_space_group_IT_number 14
_symmetry_cell_setting monoclinic
_symmetry_space_group_name_Hall '-P 2ybc'
_symmetry_space_group_name_H-M 'P 1 21/c 1'
_audit_creation_method 'from TEXRAY.INF file'
_cell_angle_alpha 90
_cell_angle_beta 91.570(10)
_cell_angle_gamma 90
_cell_formula_units_Z 4
_cell_length_a 11.951(4)
_cell_length_b 10.590(4)
_cell_length_c 28.852(2)
_cell_measurement_reflns_used 25
_cell_measurement_temperature 296.2
_cell_measurement_theta_max 14.9
_cell_measurement_theta_min 14.4
_cell_volume 3650.2(19)
_computing_cell_refinement 'MSC/AFC Diffractometer Control Software'
_computing_data_collection
;
MSC/AFC Diffractometer Control Software (Molecular Structure Corporation,
1991)
;
_computing_data_reduction 'TEXSAN (Molecular Structure Corporation, 1992)'
_computing_publication_material TEXSAN
_computing_structure_refinement TEXSAN
_computing_structure_solution 'PATTY in DIRDIF92 (Beurskens et al., 1992)'
_diffrn_ambient_temperature 296
_diffrn_measurement_device 'Rigaku AFC-5R'
_diffrn_measurement_method \w/2\q
_diffrn_radiation_monochromator graphite
_diffrn_radiation_source 'Rigaku rotating anode'
_diffrn_radiation_type 'Mo K\a'
_diffrn_radiation_wavelength 0.7107
_diffrn_reflns_av_R_equivalents 0.036
_diffrn_reflns_av_sigmaI/netI 0.091
_diffrn_reflns_limit_h_max 15
_diffrn_reflns_limit_h_min 0
_diffrn_reflns_limit_k_max 13
_diffrn_reflns_limit_k_min 0
_diffrn_reflns_limit_l_max 37
_diffrn_reflns_limit_l_min -37
_diffrn_reflns_number 9268
_diffrn_reflns_reduction_process 'Lp corrections applied'
_diffrn_reflns_theta_max 27.5
_diffrn_reflns_theta_min 2.05
_diffrn_standards_decay_% 0.00
_diffrn_standards_interval_count 150
_diffrn_standards_number 3
_exptl_absorpt_coefficient_mu 0.711
_exptl_absorpt_correction_type none
_exptl_crystal_colour 'dark brown'
_exptl_crystal_density_diffrn 1.378
_exptl_crystal_density_meas ?
_exptl_crystal_description prismatic
_exptl_crystal_F_000 1592.00
_exptl_crystal_size_max 0.6
_exptl_crystal_size_mid 0.5
_exptl_crystal_size_min 0.5
_refine_diff_density_max 0.55
_refine_diff_density_min -0.39
_refine_ls_extinction_method none
_refine_ls_goodness_of_fit_obs 1.828
_refine_ls_hydrogen_treatment noref
_refine_ls_matrix_type full
_refine_ls_number_constraints 0
_refine_ls_number_parameters 425
_refine_ls_number_reflns 4485
_refine_ls_number_restraints 0
_refine_ls_R_factor_obs 0.045
_refine_ls_shift/esd_max 0.078
_refine_ls_shift/esd_mean 0.002
_refine_ls_structure_factor_coef F
_refine_ls_weighting_details 'w = 1/[\s^2^(Fo) + 0.00010|Fo|^2^]'
_refine_ls_weighting_scheme calc
_refine_ls_wR_factor_obs 0.047
_reflns_number_observed 4485
_reflns_number_total 8854
_reflns_observed_criterion I>3.0sigma(I)
_cod_data_source_file oa1048.cif
_cod_data_source_block 1
_cod_depositor_comments
;
The following automatic conversions were performed:

'_exptl_crystal_density_meas' value 'not measured' was changed to '?'
- the value is perceived as not measured.

Automatic conversion script
Id: cif_fix_values 3008 2015-01-20 13:52:24Z robertas 

The following automatic conversions were performed:

'_refine_ls_weighting_scheme' value 'w = 1/[\s^2^(Fo) +
0.00010|Fo|^2^]' was changed to 'calc'. New tag
'_refine_ls_weighting_details' was created. The value of the new tag
was set to 'w = 1/[\s^2^(Fo) + 0.00010|Fo|^2^]'.

Automatic conversion script
Id: cif_fix_values 3143 2015-03-26 13:38:13Z robertas 
;
_cod_original_cell_volume 3650.0(10)
_cod_original_sg_symbol_H-M 'P 21/c'
_cod_original_formula_sum '(C8 H20 N)2 [Ni (C8 H4 F3 N O S)2]'
_cod_database_code 2007748

loop_
_symmetry_equiv_pos_as_xyz
x,y,z
-x,1/2+y,1/2-z
-x,-y,-z
x,1/2-y,1/2+z

loop_
_atom_site_label
_atom_site_fract_x
_atom_site_fract_y
_atom_site_fract_z
_atom_site_U_iso_or_equiv
_atom_site_adp_type
_atom_site_type_symbol
Ni1 0.22320(4) 0.09918(5) -0.14266(2) 0.04130(10) Uani Ni
S1 0.06692(9) 0.12970(10) -0.18158(4) 0.0559(3) Uani S
S2 0.23509(9) -0.08250(10) -0.17700(4) 0.0615(4) Uani S
F1 0.1919(3) 0.1781(3) 0.01159(8) 0.0910(10) Uani F
F2 0.2187(2) 0.0528(2) -0.04439(9) 0.0766(9) Uani F
F3 0.3454(2) 0.1853(3) -0.02438(9) 0.0860(10) Uani F
F4 0.4203(3) 0.3593(2) -0.09590(10) 0.0860(10) Uani F
F5 0.5388(2) 0.3339(3) -0.14930(10) 0.0970(10) Uani F
F6 0.3664(2) 0.3059(2) -0.16435(9) 0.0700(9) Uani F
O1 0.1446(2) 0.3643(3) -0.04168(9) 0.0620(10) Uani O
O2 0.5632(2) 0.1261(3) -0.10580(10) 0.0680(10) Uani O
N1 0.1851(2) 0.2508(3) -0.10780(10) 0.0402(9) Uani N
N2 0.3766(2) 0.0711(3) -0.11930(10) 0.0416(9) Uani N
N3 0.8110(3) 0.1936(3) 0.46950(10) 0.0560(10) Uani N
N4 0.2860(3) 0.1207(4) 0.19980(10) 0.0640(10) Uani N
C11 0.0641(3) 0.2946(4) -0.17340(10) 0.0490(10) Uani C
C12 0.1299(3) 0.3429(4) -0.13680(10) 0.0430(10) Uani C
C13 0.1406(4) 0.4728(4) -0.13170(10) 0.0530(10) Uani C
C14 0.0831(4) 0.5534(4) -0.1622(2) 0.064(2) Uani C
C15 0.0144(4) 0.5053(5) -0.1970(2) 0.065(2) Uani C
C16 0.0052(3) 0.3771(5) -0.20300(10) 0.0580(10) Uani C
C17 0.1841(3) 0.2727(4) -0.06270(10) 0.0440(10) Uani C
C18 0.2352(4) 0.1708(5) -0.03060(10) 0.0580(10) Uani C
C21 0.3396(3) -0.1441(4) -0.13980(10) 0.0490(10) Uani C
C22 0.4001(3) -0.0595(4) -0.11140(10) 0.0450(10) Uani C
C23 0.4773(3) -0.1053(4) -0.07860(10) 0.0560(10) Uani C
C24 0.4988(4) -0.2347(5) -0.0758(2) 0.067(2) Uani C
C25 0.4437(4) -0.3165(4) -0.1058(2) 0.073(2) Uani C
C26 0.3645(4) -0.2724(4) -0.1374(2) 0.063(2) Uani C
C27 0.4651(3) 0.1485(4) -0.11750(10) 0.0460(10) Uani C
C28 0.4459(4) 0.2856(4) -0.1321(2) 0.0560(10) Uani C
C31 0.8136(4) 0.3331(5) 0.4548(2) 0.077(2) Uani C
C32 0.9257(5) 0.3835(6) 0.4443(2) 0.100(2) Uani C
C33 0.6883(4) 0.1690(6) 0.4775(2) 0.095(2) Uani C
C34 0.6545(5) 0.0429(8) 0.4871(3) 0.147(3) Uani C
C35 0.8850(4) 0.1725(5) 0.5115(2) 0.081(2) Uani C
C36 0.8688(6) 0.2562(6) 0.5520(2) 0.111(2) Uani C
C37 0.8552(4) 0.1078(7) 0.4326(2) 0.112(2) Uani C
C38 0.7963(8) 0.1070(10) 0.3890(4) 0.253(6) Uani C
C41 0.2344(5) 0.0152(7) 0.2271(2) 0.115(3) Uani C
C42 0.2535(6) -0.1162(7) 0.2095(3) 0.168(4) Uani C
C43 0.4093(4) 0.0998(5) 0.1940(2) 0.080(2) Uani C
C44 0.4781(5) 0.0860(9) 0.2379(2) 0.149(3) Uani C
C45 0.2649(4) 0.2425(6) 0.2259(2) 0.088(2) Uani C
C46 0.3052(6) 0.3610(6) 0.2039(3) 0.123(3) Uani C
C47 0.2358(5) 0.1283(5) 0.1514(2) 0.085(2) Uani C
C48 0.1132(5) 0.1584(6) 0.1477(2) 0.116(3) Uani C
H1 0.1870 0.5077 -0.1071 0.0639 Uiso H
H2 0.0919 0.6429 -0.1594 0.0760 Uiso H
H3 -0.0273 0.5612 -0.2170 0.0775 Uiso H
H4 -0.0424 0.3440 -0.2274 0.0692 Uiso H
H5 0.5156 -0.0483 -0.0578 0.0672 Uiso H
H6 0.5524 -0.2666 -0.0533 0.0795 Uiso H
H7 0.4600 -0.4049 -0.1041 0.0861 Uiso H
H8 0.3266 -0.3300 -0.1581 0.0761 Uiso H
H9 0.7671 0.3421 0.4277 0.0933 Uiso H
H10 0.7842 0.3821 0.4791 0.0933 Uiso H
H11 0.9732 0.3767 0.4711 0.1191 Uiso H
H12 0.9562 0.3363 0.4197 0.1191 Uiso H
H13 0.9189 0.4695 0.4354 0.1191 Uiso H
H14 0.6677 0.2195 0.5032 0.1146 Uiso H
H15 0.6478 0.1957 0.4506 0.1146 Uiso H
H16 0.5759 0.0419 0.4916 0.1756 Uiso H
H17 0.6718 -0.0094 0.4618 0.1756 Uiso H
H18 0.6924 0.0142 0.5144 0.1756 Uiso H
H19 0.8736 0.0880 0.5215 0.0976 Uiso H
H20 0.9602 0.1822 0.5022 0.0976 Uiso H
H21 0.9206 0.2331 0.5761 0.1332 Uiso H
H22 0.8813 0.3410 0.5431 0.1332 Uiso H
H23 0.7948 0.2467 0.5623 0.1332 Uiso H
H24 0.9299 0.1338 0.4271 0.1336 Uiso H
H25 0.8555 0.0247 0.4447 0.1336 Uiso H
H26 0.7968 0.1873 0.3762 0.3092 Uiso H
H27 0.8338 0.0483 0.3694 0.3092 Uiso H
H28 0.7227 0.0778 0.3937 0.3092 Uiso H
H29 0.2639 0.0196 0.2578 0.1380 Uiso H
H30 0.1558 0.0289 0.2270 0.1380 Uiso H
H31 0.2175 -0.1743 0.2292 0.2017 Uiso H
H32 0.2237 -0.1231 0.1789 0.2017 Uiso H
H33 0.3316 -0.1325 0.2099 0.2017 Uiso H
H34 0.4184 0.0250 0.1763 0.0963 Uiso H
H35 0.4378 0.1699 0.1774 0.0963 Uiso H
H36 0.4524 0.0156 0.2547 0.1798 Uiso H
H37 0.5544 0.0742 0.2305 0.1798 Uiso H
H38 0.4711 0.1605 0.2560 0.1798 Uiso H
H39 0.1864 0.2503 0.2295 0.1053 Uiso H
H40 0.3010 0.2356 0.2555 0.1053 Uiso H
H41 0.3838 0.3566 0.2005 0.1480 Uiso H
H42 0.2695 0.3709 0.1742 0.1480 Uiso H
H43 0.2875 0.4312 0.2229 0.1480 Uiso H
H44 0.2747 0.1920 0.1352 0.1019 Uiso H
H45 0.2470 0.0490 0.1368 0.1019 Uiso H
H46 0.1003 0.2379 0.1615 0.1382 Uiso H
H47 0.0907 0.1608 0.1158 0.1382 Uiso H
H48 0.0726 0.0948 0.1630 0.1382 Uiso H

loop_
_atom_site_aniso_label
_atom_site_aniso_U_11
_atom_site_aniso_U_22
_atom_site_aniso_U_33
_atom_site_aniso_U_12
_atom_site_aniso_U_13
_atom_site_aniso_U_23
Ni1 0.0382(3) 0.0429(3) 0.0426(3) -0.0030(3) 0.0004(2) -0.0062(3)
S1 0.0478(6) 0.0630(8) 0.0563(7) -0.0068(5) -0.0100(5) -0.0082(6)
S2 0.0575(7) 0.0571(7) 0.0694(8) -0.0012(6) -0.0067(6) -0.0243(6)
F1 0.131(3) 0.099(2) 0.044(2) 0.032(2) 0.018(2) 0.011(2)
F2 0.119(2) 0.048(2) 0.064(2) 0.006(2) 0.009(2) 0.0090(10)
F3 0.072(2) 0.110(2) 0.073(2) 0.016(2) -0.024(2) 0.007(2)
F4 0.112(2) 0.044(2) 0.102(2) 0.002(2) -0.011(2) -0.014(2)
F5 0.053(2) 0.092(2) 0.146(3) -0.023(2) -0.002(2) 0.050(2)
F6 0.0510(10) 0.081(2) 0.078(2) -0.0060(10) -0.0040(10) 0.032(2)
O1 0.079(2) 0.057(2) 0.049(2) 0.014(2) 0.005(2) -0.0110(10)
O2 0.043(2) 0.054(2) 0.107(3) -0.0010(10) -0.018(2) -0.001(2)
N1 0.039(2) 0.045(2) 0.037(2) 0.0020(10) 0.0030(10) -0.0010(10)
N2 0.042(2) 0.039(2) 0.044(2) -0.0020(10) -0.0020(10) -0.0020(10)
N3 0.046(2) 0.063(3) 0.059(2) -0.003(2) 0.002(2) -0.002(2)
N4 0.050(2) 0.078(3) 0.065(2) 0.012(2) 0.015(2) -0.002(2)
C11 0.038(2) 0.063(3) 0.045(2) 0.002(2) 0.005(2) 0.002(2)
C12 0.036(2) 0.052(3) 0.040(2) 0.006(2) 0.005(2) 0.003(2)
C13 0.055(3) 0.051(3) 0.053(3) 0.006(2) 0.004(2) 0.003(2)
C14 0.066(3) 0.062(3) 0.064(3) 0.016(2) 0.010(2) 0.016(2)
C15 0.062(3) 0.077(4) 0.058(3) 0.024(3) 0.007(2) 0.019(3)
C16 0.045(2) 0.083(4) 0.046(2) 0.011(2) -0.002(2) 0.006(2)
C17 0.043(2) 0.043(2) 0.048(2) -0.004(2) 0.004(2) 0.000(2)
C18 0.066(3) 0.062(3) 0.044(3) 0.007(2) 0.001(2) 0.001(2)
C21 0.045(2) 0.044(2) 0.059(3) -0.005(2) 0.012(2) -0.008(2)
C22 0.042(2) 0.043(2) 0.050(2) 0.002(2) 0.009(2) -0.004(2)
C23 0.059(3) 0.053(3) 0.056(3) 0.005(2) 0.002(2) 0.002(2)
C24 0.070(3) 0.056(3) 0.076(3) 0.010(3) -0.001(3) 0.016(3)
C25 0.079(4) 0.041(3) 0.100(4) 0.003(3) 0.018(3) 0.003(3)
C26 0.065(3) 0.044(3) 0.081(3) -0.005(2) 0.015(3) -0.013(2)
C27 0.046(2) 0.041(2) 0.051(2) 0.000(2) 0.000(2) -0.007(2)
C28 0.046(3) 0.058(3) 0.063(3) -0.008(2) -0.001(2) 0.003(2)
C31 0.079(4) 0.085(4) 0.068(3) 0.012(3) -0.007(3) 0.005(3)
C32 0.110(5) 0.096(5) 0.093(4) -0.013(4) 0.020(4) 0.025(4)
C33 0.057(3) 0.097(4) 0.131(5) -0.007(3) 0.018(3) -0.013(4)
C34 0.093(5) 0.140(7) 0.210(8) -0.054(5) 0.041(5) -0.011(6)
C35 0.084(4) 0.071(4) 0.089(4) -0.012(3) -0.012(3) 0.028(3)
C36 0.165(6) 0.104(5) 0.064(4) -0.023(5) -0.013(4) 0.004(4)
C37 0.060(3) 0.162(6) 0.116(5) -0.012(4) 0.015(3) -0.071(5)
C38 0.164(9) 0.40(2) 0.193(9) -0.068(10) 0.040(7) -0.190(10)
C41 0.080(4) 0.118(6) 0.150(6) 0.025(4) 0.054(4) 0.046(5)
C42 0.125(6) 0.095(6) 0.290(10) 0.012(5) 0.070(7) 0.054(7)
C43 0.061(3) 0.111(4) 0.068(3) 0.017(3) 0.018(2) -0.003(3)
C44 0.070(4) 0.280(10) 0.099(5) 0.060(5) -0.001(4) 0.010(6)
C45 0.077(4) 0.117(5) 0.068(3) 0.030(4) 0.006(3) -0.027(3)
C46 0.115(6) 0.093(5) 0.160(7) -0.014(4) 0.010(5) -0.043(5)
C47 0.094(4) 0.081(4) 0.080(4) 0.013(3) -0.015(3) -0.020(3)
C48 0.089(4) 0.106(5) 0.152(6) 0.013(4) -0.039(4) -0.021(5)

loop_
_atom_type_symbol
_atom_type_scat_dispersion_real
_atom_type_scat_dispersion_imag
_atom_type_scat_source
C 0.003 0.002
;International Tables for Crystallography
(1992, Vol. C, Tables 4.2.6.8 and 6.1.1.1)
;
H 0.000 0.000
;International Tables for Crystallography
(1992, Vol. C, Table 6.1.1.2)
;
O 0.011 0.006
;International Tables for Crystallography
(1992, Vol. C, Tables 4.2.6.8 and 6.1.1.1)
;
N 0.006 0.003
;International Tables for Crystallography
(1992, Vol. C, Tables 4.2.6.8 and 6.1.1.1)
;
S 0.125 0.123
;International Tables for Crystallography
(1992, Vol. C, Tables 4.2.6.8 and 6.1.1.1)
;
Ni 0.339 1.112
;International Tables for Crystallography
(1992, Vol. C, Tables 4.2.6.8 and 6.1.1.1)
;
F 0.017 0.010
;International Tables for Crystallography
(1992, Vol. C, Tables 4.2.6.8 and 6.1.1.1)
;

loop_
_geom_angle_atom_site_label_1
_geom_angle_atom_site_label_2
_geom_angle_atom_site_label_3
_geom_angle
_geom_angle_publ_flag
S1 Ni1 S2 87.84(5) yes
S1 Ni1 N1 86.25(9) yes
S1 Ni1 N2 169.04(10) yes
S2 Ni1 N1 169.09(9) yes
S2 Ni1 N2 87.13(9) yes
N1 Ni1 N2 100.20(10) yes
Ni1 S1 C11 95.60(10) yes
Ni1 S2 C21 96.00(10) yes
Ni1 N1 C12 111.7(2) yes
Ni1 N1 C17 131.2(3) yes
C(12) N(1) C(17) 115.9(3) no
Ni1 N2 C22 112.3(2) yes
Ni1 N2 C27 130.7(3) yes
C(22) N(2) C(27) 115.8(3) no
C(31) N(3) C(33) 103.6(4) no
C(31) N(3) C(35) 110.6(4) no
C(31) N(3) C(37) 112.0(4) no
C(33) N(3) C(35) 113.9(4) no
C(33) N(3) C(37) 111.3(4) no
C(35) N(3) C(37) 105.7(4) no
C(41) N(4) C(43) 111.4(4) no
C(41) N(4) C(45) 107.0(4) no
C(41) N(4) C(47) 111.5(4) no
C(43) N(4) C(45) 110.9(4) no
C(43) N(4) C(47) 105.8(4) no
C(45) N(4) C(47) 110.3(4) no
S(1) C(11) C(12) 116.8(3) no
S(1) C(11) C(16) 123.3(3) no
C(12) C(11) C(16) 119.8(4) no
N(1) C(12) C(11) 115.6(4) no
N(1) C(12) C(13) 124.9(4) no
C(11) C(12) C(13) 119.4(4) no
C(12) C(13) C(14) 119.8(4) no
C(12) C(13) H(1) 120.6 no
C(14) C(13) H(1) 119.7 no
C(13) C(14) C(15) 120.5(4) no
C(13) C(14) H(2) 120.2 no
C(15) C(14) H(2) 119.3 no
C(14) C(15) C(16) 120.2(4) no
C(14) C(15) H(3) 120.1 no
C(16) C(15) H(3) 119.7 no
C(11) C(16) C(15) 120.2(4) no
C(11) C(16) H(4) 119.8 no
C(15) C(16) H(4) 120.0 no
O(1) C(17) N(1) 129.2(4) no
O(1) C(17) C(18) 113.7(4) no
N(1) C(17) C(18) 117.1(4) no
F(1) C(18) F(2) 105.6(4) no
F(1) C(18) F(3) 106.0(4) no
F(1) C(18) C(17) 110.5(4) no
F(2) C(18) F(3) 106.7(4) no
F(2) C(18) C(17) 115.3(4) no
F(3) C(18) C(17) 112.0(4) no
S(2) C(21) C(22) 118.0(3) no
S(2) C(21) C(26) 122.9(3) no
C(22) C(21) C(26) 119.1(4) no
N(2) C(22) C(21) 115.4(4) no
N(2) C(22) C(23) 124.8(4) no
C(21) C(22) C(23) 119.8(4) no
C(22) C(23) C(24) 119.9(4) no
C(22) C(23) H(5) 120.2 no
C(24) C(23) H(5) 119.9 no
C(23) C(24) C(25) 119.8(4) no
C(23) C(24) H(6) 120.1 no
C(25) C(24) H(6) 120.1 no
C(24) C(25) C(26) 120.7(4) no
C(24) C(25) H(7) 119.3 no
C(26) C(25) H(7) 120.0 no
C(21) C(26) C(25) 120.4(4) no
C(21) C(26) H(8) 119.5 no
C(25) C(26) H(8) 120.1 no
O(2) C(27) N(2) 129.6(4) no
O(2) C(27) C(28) 113.1(4) no
N(2) C(27) C(28) 117.3(4) no
F(4) C(28) F(5) 106.0(4) no
F(4) C(28) F(6) 106.1(4) no
F(4) C(28) C(27) 111.9(4) no
F(5) C(28) F(6) 105.4(4) no
F(5) C(28) C(27) 110.3(4) no
F(6) C(28) C(27) 116.5(4) no
N(3) C(31) C(32) 115.3(4) no
N(3) C(31) H(9) 107.9(5) no
N(3) C(31) H(10) 108.1 no
C(32) C(31) H(9) 107.9 no
C(32) C(31) H(10) 108.0 no
H(9) C(31) H(10) 109.5 no
C(31) C(32) H(11) 109.3 no
C(31) C(32) H(12) 109.3 no
C(31) C(32) H(13) 109.3 no
H(11) C(32) H(12) 109.7 no
H(11) C(32) H(13) 109.7 no
H(12) C(32) H(13) 109.5 no
N(3) C(33) C(34) 118.2(5) no
N(3) C(33) H(14) 107.1 no
N(3) C(33) H(15) 107.4 no
C(34) C(33) H(14) 107.1 no
C(34) C(33) H(15) 107.3 no
H(14) C(33) H(15) 109.5 no
C(33) C(34) H(16) 108.8 no
C(33) C(34) H(17) 109.2 no
C(33) C(34) H(18) 109.3 no
H(16) C(34) H(17) 109.7 no
H(16) C(34) H(18) 109.6 no
H(17) C(34) H(18) 110.2 no
N(3) C(35) C(36) 117.4(5) no
N(3) C(35) H(19) 107.4 no
N(3) C(35) H(20) 107.5 no
C(36) C(35) H(19) 107.5 no
C(36) C(35) H(20) 107.5 no
H(19) C(35) H(20) 109.4 no
C(35) C(36) H(21) 109.0 no
C(35) C(36) H(22) 109.2 no
C(35) C(36) H(23) 109.2 no
H(21) C(36) H(22) 109.7 no
H(21) C(36) H(23) 109.6 no
H(22) C(36) H(23) 110.0 no
N(3) C(37) C(38) 117.0(6) no
N(3) C(37) H(24) 107.0 no
N(3) C(37) H(25) 107.4 no
C(38) C(37) H(24) 107.2 no
C(38) C(37) H(25) 108.5 no
H(24) C(37) H(25) 109.6 no
C(37) C(38) H(26) 109.8 no
C(37) C(38) H(27) 107.3 no
C(37) C(38) H(28) 108.2 no
H(26) C(38) H(27) 110.5 no
H(26) C(38) H(28) 112.0 no
H(27) C(38) H(28) 108.9 no
N(4) C(41) C(42) 116.1(5) no
N(4) C(41) H(29) 107.8 no
N(4) C(41) H(30) 107.6 no
C(42) C(41) H(29) 107.9 no
C(42) C(41) H(30) 107.4 no
H(29) C(41) H(30) 109.9 no
C(41) C(42) H(31) 108.7 no
C(41) C(42) H(32) 109.3 no
C(41) C(42) H(33) 108.9 no
H(31) C(42) H(32) 110.1 no
H(31) C(42) H(33) 109.7 no
H(32) C(42) H(33) 110.1 no
N(4) C(43) C(44) 115.9(4) no
N(4) C(43) H(34) 108.0 no
N(4) C(43) H(35) 107.8 no
C(44) C(43) H(34) 107.8 no
C(44) C(43) H(35) 107.8 no
H(34) C(43) H(35) 109.4 no
C(43) C(44) H(36) 109.4 no
C(43) C(44) H(37) 109.2 no
C(43) C(44) H(38) 109.1 no
H(36) C(44) H(37) 109.9 no
H(36) C(44) H(38) 109.9 no
H(37) C(44) H(38) 109.4 no
N(4) C(45) C(46) 116.2(5) no
N(4) C(45) H(39) 107.8 no
N(4) C(45) H(40) 107.7 no
C(46) C(45) H(39) 107.8 no
C(46) C(45) H(40) 107.7 no
H(39) C(45) H(40) 109.5 no
C(45) C(46) H(41) 109.6 no
C(45) C(46) H(42) 109.5 no
C(45) C(46) H(43) 109.4 no
H(41) C(46) H(42) 109.6 no
H(41) C(46) H(43) 109.5 no
H(42) C(46) H(43) 109.4 no
N(4) C(47) C(48) 116.1(5) no
N(4) C(47) H(44) 107.9 no
N(4) C(47) H(45) 107.8 no
C(48) C(47) H(44) 107.8 no
C(48) C(47) H(45) 107.8 no
H(44) C(47) H(45) 109.4 no
C(47) C(48) H(46) 109.2 no
C(47) C(48) H(47) 108.8 no
C(47) C(48) H(48) 109.2 no
H(46) C(48) H(47) 109.7 no
H(46) C(48) H(48) 110.3 no
H(47) C(48) H(48) 109.6 no

loop_
_geom_bond_atom_site_label_1
_geom_bond_atom_site_label_2
_geom_bond_site_symmetry_1
_geom_bond_site_symmetry_2
_geom_bond_distance
_geom_bond_publ_flag
Ni1 S1 . . 2.1770(10) yes
Ni1 S2 . . 2.1710(10) yes
Ni1 N1 . . 1.954(3) yes
Ni1 N2 . . 1.959(3) yes
S1 C11 . . 1.762(4) yes
S2 C21 . . 1.749(4) yes
F1 C18 . . 1.338(5) no
F2 C18 . . 1.324(5) no
F3 C18 . . 1.333(5) no
F4 C28 . . 1.346(5) no
F5 C28 . . 1.331(4) no
F6 C28 . . 1.329(4) no
O1 C17 . . 1.244(4) no
O2 C27 . . 1.235(4) no
N1 C12 . . 1.434(4) yes
N1 C17 . . 1.322(4) no
N2 C22 . . 1.428(5) yes
N2 C27 . . 1.337(4) no
N3 C31 . . 1.537(6) no
N3 C33 . . 1.513(6) no
N3 C35 . . 1.496(6) no
N3 C37 . . 1.507(6) no
N4 C41 . . 1.509(7) no
N4 C43 . . 1.505(5) no
N4 C45 . . 1.519(6) no
N4 C47 . . 1.506(6) no
C11 C12 . . 1.397(5) no
C11 C16 . . 1.399(5) no
C12 C13 . . 1.389(5) no
C13 C14 . . 1.394(6) no
C14 C15 . . 1.376(6) no
C15 C16 . . 1.373(6) no
C17 C18 . . 1.538(6) no
C21 C22 . . 1.402(5) no
C21 C26 . . 1.393(6) no
C22 C23 . . 1.391(5) no
C23 C24 . . 1.396(6) no
C24 C25 . . 1.378(6) no
C25 C26 . . 1.377(6) no
C27 C28 . . 1.527(6) no
C31 C32 . . 1.481(7) no
C33 C34 . . 1.425(8) no
C35 C36 . . 1.484(8) no
C37 C38 . . 1.420(10) no
C41 C42 . . 1.502(9) no
C43 C44 . . 1.500(7) no
C45 C46 . . 1.493(8) no
C47 C48 . . 1.501(7) no

loop_
_geom_contact_atom_site_label_1
_geom_contact_atom_site_label_2
_geom_contact_distance
_geom_contact_site_symmetry_2
_geom_contact_publ_flag
F(2) C(36) 3.316(7) 2_645 no
F(2) C(31) 3.507(6) 2_645 no
F(2) C(32) 3.572(7) 4_454 no
F(3) C(24) 3.436(6) 3_655 no
F(4) C(25) 3.457(5) 1_565 no
F(5) C(38) 3.300(10) 4_554 no
F(5) C(44) 3.422(7) 4_554 no
F(6) C(44) 3.354(7) 4_554 no
F(6) C(45) 3.398(6) 4_554 no
O(1) C(35) 3.399(6) 2_655 no
O(1) C(34) 3.407(9) 2_655 no
O(1) C(35) 3.520(7) 4_454 no
O(1) C(37) 3.531(6) 4_454 no
O(2) C(31) 3.451(6) 4_554 no
O(2) C(43) 3.513(6) 3_655 no
O(2) C(33) 3.540(7) 4_554 no
C(15) C(41) 3.475(7) 4_554 no
C(17) C(32) 3.514(7) 4_454 no
C(21) C(43) 3.453(6) 3_655 no
C(22) C(43) 3.368(6) 3_655 no
